data_7011368
loop_
_publ_author_name
'Ahmad, Mustaffa'
'Perera, Sarath D.'
'Shaw, Bernard L.'
'Thornton-Pett, Mark'

_publ_section_title
;
 Uni-, bi- and ter-dentate complexes formed from
 PPh2CH2C(R)&#xE001;NNHC(&#xE001;O)Ph (R = But or Ph) and Pd or Pt:
 crystal structures of [PdCl{PPh2CH2C(But)&#xE001;NN&#xE001;C(Ph)O}],
 [Pt{PPh2CH&#xE001;C(Ph)NN&#xE001;C(Ph)O}{PPh2CH2C(Ph)&#xE001;NNHC(&#xE001;O)Ph}]
 and [Pd{PPh2CH&#xE001;C(But)NHNC(&#xE001;O)Ph}2]
;
_journal_issue 9
_journal_name_full 'Journal of the Chemical Society, Dalton Transactions'
_journal_page_first 1954
_journal_paper_doi 10.1039/b111079a
_journal_year 2002
_chemical_formula_sum 'C25 H26 Cl N2 O P Pd'
_chemical_formula_weight 543.30
_space_group_IT_number 33
_symmetry_cell_setting orthorhombic
_symmetry_space_group_name_Hall 'P 2c -2n'
_symmetry_space_group_name_H-M 'P n a 21'
_atom_sites_solution_hydrogens geom
_atom_sites_solution_primary direct
_atom_sites_solution_secondary difmap
_audit_creation_method SHELXL-97
_cell_angle_alpha 90.00
_cell_angle_beta 90.00
_cell_angle_gamma 90.00
_cell_formula_units_Z 4
_cell_length_a 19.4346(8)
_cell_length_b 9.6142(6)
_cell_length_c 12.4346(4)
_cell_measurement_reflns_used 54
_cell_measurement_temperature 200(2)
_cell_measurement_theta_max 22.5
_cell_measurement_theta_min 20
_cell_volume 2323.38(19)
_computing_cell_refinement 'Stoe DIF4'
_computing_data_collection 'Stoe DIF4'
_computing_data_reduction 'Stoe REDU4'
_computing_molecular_graphics
;
ORTEP3 for Windows (Farrugia, 1997) 
XSeed (Barbour, 2001)
;
_computing_publication_material 'WC (Thornton-Pett, 2000)'
_computing_structure_refinement 'SHELXL-96 (Sheldrick, 1996)'
_computing_structure_solution 'SHELXS-86 (Sheldrick, 1990)'
_diffrn_ambient_temperature 200(2)
_diffrn_measured_fraction_theta_full 1.000
_diffrn_measured_fraction_theta_max 1.000
_diffrn_measurement_device_type 'STOE STADI4 4-circle-diffractometer'
_diffrn_radiation_collimation '0.8 mm'
_diffrn_radiation_detector 'NaI(Tl) scintillation counter'
_diffrn_radiation_monochromator 'planar graphite'
_diffrn_radiation_polarisn_norm 90.0
_diffrn_radiation_source 'fine-focus sealed tube'
_diffrn_radiation_type MoK\a
_diffrn_radiation_wavelength 0.71073
_diffrn_reflns_av_R_equivalents 0.0192
_diffrn_reflns_av_sigmaI/netI 0.0153
_diffrn_reflns_limit_h_max 23
_diffrn_reflns_limit_h_min -23
_diffrn_reflns_limit_k_max 11
_diffrn_reflns_limit_k_min -11
_diffrn_reflns_limit_l_max 14
_diffrn_reflns_limit_l_min -14
_diffrn_reflns_number 5612
_diffrn_reflns_theta_full 25.02
_diffrn_reflns_theta_max 25.02
_diffrn_reflns_theta_min 2.10
_diffrn_standards_decay_% 0
_diffrn_standards_interval_time 60
_diffrn_standards_number 3
_exptl_absorpt_coefficient_mu 1.003
_exptl_absorpt_correction_T_max 0.7019
_exptl_absorpt_correction_T_min 0.5618
_exptl_absorpt_correction_type psi-scan
_exptl_crystal_colour 'pale yellow'
_exptl_crystal_density_diffrn 1.553
_exptl_crystal_density_method 'not measured'
_exptl_crystal_description prism
_exptl_crystal_F_000 1104
_exptl_crystal_size_max 0.65
_exptl_crystal_size_mid 0.46
_exptl_crystal_size_min 0.38
_refine_diff_density_max 0.267
_refine_diff_density_min -0.232
_refine_diff_density_rms 0.040
_refine_ls_abs_structure_details 'Flack H D (1983), Acta Cryst. A39, 876-881'
_refine_ls_abs_structure_Flack -0.038(16)
_refine_ls_extinction_coef 0.00148(16)
_refine_ls_extinction_expression Fc^*^=kFc[1+0.001xFc^2^\l^3^/sin(2\q)]^-1/4^
_refine_ls_extinction_method SHELXL
_refine_ls_goodness_of_fit_ref 1.073
_refine_ls_hydrogen_treatment mixed
_refine_ls_matrix_type full
_refine_ls_number_parameters 284
_refine_ls_number_reflns 4110
_refine_ls_number_restraints 58
_refine_ls_restrained_S_all 1.078
_refine_ls_R_factor_all 0.0161
_refine_ls_R_factor_gt 0.0158
_refine_ls_shift/su_max 0.003
_refine_ls_shift/su_mean 0.000
_refine_ls_structure_factor_coef Fsqd
_refine_ls_weighting_details 'calc w=1/[\s^2^(Fo^2^)+(0.0259P)^2^+0.5313P] where P=(Fo^2^+2Fc^2^)/3'
_refine_ls_weighting_scheme calc
_refine_ls_wR_factor_gt 0.0421
_refine_ls_wR_factor_ref 0.0424
_reflns_number_gt 4069
_reflns_number_total 4110
_reflns_threshold_expression >2sigma(I)
_cod_data_source_file b111079a.txt
_cod_data_source_block sp31
_cod_original_sg_symbol_H-M Pna21
_cod_database_code 7011368

loop_
_symmetry_equiv_pos_as_xyz
'x, y, z'
'-x+1/2, y+1/2, z+1/2'
'x+1/2, -y+1/2, z'
'-x, -y, z+1/2'

loop_
_atom_site_label
_atom_site_type_symbol
_atom_site_fract_x
_atom_site_fract_y
_atom_site_fract_z
_atom_site_U_iso_or_equiv
_atom_site_adp_type
_atom_site_occupancy
_atom_site_symmetry_multiplicity
_atom_site_calc_flag
_atom_site_refinement_flags
_atom_site_disorder_assembly
_atom_site_disorder_group
Pd Pd 0.809316(6) 0.790792(13) 0.999262(15) 0.01927(5) Uani 1 1 d . . .
Cl1 Cl 0.70765(3) 0.89081(6) 1.05641(5) 0.03267(12) Uani 1 1 d . . .
P1 P 0.76802(3) 0.67528(5) 0.86146(4) 0.02114(11) Uani 1 1 d D . .
C111 C 0.71787(10) 0.7616(2) 0.76002(16) 0.0229(4) Uani 1 1 d D . .
C112 C 0.68266(12) 0.6860(3) 0.6820(2) 0.0325(5) Uani 1 1 d D . .
H112 H 0.6813 0.5873 0.6848 0.039 Uiso 1 1 calc R . .
C113 C 0.64945(14) 0.7580(3) 0.5995(2) 0.0417(6) Uani 1 1 d D . .
H113 H 0.6255 0.7078 0.5453 0.050 Uiso 1 1 calc R . .
C114 C 0.65109(12) 0.9012(3) 0.59607(19) 0.0392(6) Uani 1 1 d D . .
H114 H 0.6283 0.9492 0.5396 0.047 Uiso 1 1 calc R . .
C115 C 0.68538(12) 0.9747(3) 0.6736(2) 0.0407(6) Uani 1 1 d D . .
H115 H 0.6862 1.0735 0.6709 0.049 Uiso 1 1 calc R . .
C116 C 0.71903(12) 0.9055(2) 0.75628(18) 0.0327(5) Uani 1 1 d D . .
H116 H 0.7428 0.9566 0.8101 0.039 Uiso 1 1 calc R . .
C121 C 0.72564(10) 0.5153(2) 0.89965(15) 0.0251(4) Uani 1 1 d D . .
C122 C 0.67941(12) 0.5200(2) 0.9849(2) 0.0350(5) Uani 1 1 d D . .
H122 H 0.6690 0.6065 1.0179 0.042 Uiso 1 1 calc R . .
C123 C 0.64834(15) 0.3991(3) 1.0221(2) 0.0450(6) Uani 1 1 d D . .
H123 H 0.6165 0.4035 1.0800 0.054 Uiso 1 1 calc R . .
C124 C 0.66336(18) 0.2741(3) 0.9759(2) 0.0486(8) Uani 1 1 d D . .
H124 H 0.6429 0.1912 1.0025 0.058 Uiso 1 1 calc R . .
C125 C 0.7083(2) 0.2686(3) 0.8906(3) 0.0623(9) Uani 1 1 d D . .
H125 H 0.7187 0.1814 0.8584 0.075 Uiso 1 1 calc R . .
C126 C 0.73877(16) 0.3883(3) 0.8508(2) 0.0469(7) Uani 1 1 d D . .
H126 H 0.7686 0.3834 0.7904 0.056 Uiso 1 1 calc R . .
O1 O 0.87166(7) 0.86347(15) 1.12161(11) 0.0267(3) Uani 1 1 d . . .
C2 C 0.93304(11) 0.8140(2) 1.10705(17) 0.0228(4) Uani 1 1 d D . .
C21 C 0.98714(11) 0.8505(2) 1.18738(17) 0.0254(4) Uani 1 1 d D . .
C22 C 0.96814(12) 0.9142(3) 1.2835(2) 0.0352(5) Uani 1 1 d D . .
H22 H 0.9211 0.9330 1.2980 0.042 Uiso 1 1 calc R . .
C23 C 1.01850(14) 0.9501(3) 1.3584(2) 0.0434(6) Uani 1 1 d D . .
H23 H 1.0056 0.9923 1.4245 0.052 Uiso 1 1 calc R . .
C24 C 1.08718(14) 0.9246(3) 1.33705(19) 0.0392(6) Uani 1 1 d D . .
H24 H 1.1214 0.9516 1.3874 0.047 Uiso 1 1 calc R . .
C25 C 1.10600(13) 0.8596(3) 1.2418(2) 0.0380(5) Uani 1 1 d D . .
H25 H 1.1531 0.8407 1.2277 0.046 Uiso 1 1 calc R . .
C26 C 1.05659(12) 0.8221(3) 1.16779(19) 0.0331(5) Uani 1 1 d D . .
H26 H 1.0698 0.7769 1.1031 0.040 Uiso 1 1 calc R . .
N3 N 0.95295(9) 0.73344(18) 1.02640(13) 0.0236(4) Uani 1 1 d . . .
N4 N 0.89912(9) 0.71179(15) 0.95368(14) 0.0203(3) Uani 1 1 d . . .
C5 C 0.91035(10) 0.6463(2) 0.86391(16) 0.0214(4) Uani 1 1 d . . .
C51 C 0.97989(11) 0.5884(2) 0.82744(17) 0.0261(4) Uani 1 1 d . . .
C52 C 1.03670(15) 0.6980(3) 0.8340(3) 0.0540(8) Uani 1 1 d . . .
H52A H 1.0229 0.7805 0.7931 0.081 Uiso 1 1 calc R . .
H52B H 1.0793 0.6600 0.8038 0.081 Uiso 1 1 calc R . .
H52C H 1.0443 0.7237 0.9094 0.081 Uiso 1 1 calc R . .
C53 C 0.99751(16) 0.4610(3) 0.8961(2) 0.0509(7) Uani 1 1 d . . .
H53A H 0.9601 0.3930 0.8913 0.076 Uiso 1 1 calc R . .
H53B H 1.0035 0.4896 0.9712 0.076 Uiso 1 1 calc R . .
H53C H 1.0402 0.4189 0.8698 0.076 Uiso 1 1 calc R . .
C54 C 0.97582(13) 0.5424(3) 0.70898(19) 0.0395(6) Uani 1 1 d . . .
H54A H 0.9620 0.6217 0.6643 0.059 Uiso 1 1 calc R . .
H54B H 0.9419 0.4677 0.7017 0.059 Uiso 1 1 calc R . .
H54C H 1.0210 0.5087 0.6856 0.059 Uiso 1 1 calc R . .
C6 C 0.84868(11) 0.6302(3) 0.79220(17) 0.0313(5) Uani 1 1 d . . .
H6A H 0.8461 0.5327 0.7668 0.038 Uiso 1 1 calc R . .
H6B H 0.8542 0.6908 0.7284 0.038 Uiso 1 1 calc R . .

loop_
_atom_site_aniso_label
_atom_site_aniso_U_11
_atom_site_aniso_U_22
_atom_site_aniso_U_33
_atom_site_aniso_U_23
_atom_site_aniso_U_13
_atom_site_aniso_U_12
Pd 0.01977(8) 0.02043(8) 0.01762(8) -0.00297(7) 0.00041(7) 0.00149(5)
Cl1 0.0259(2) 0.0368(3) 0.0353(3) -0.0103(2) 0.0031(2) 0.0069(2)
P1 0.0203(2) 0.0243(2) 0.0189(2) -0.0030(2) -0.00173(19) 0.0024(2)
C111 0.0196(10) 0.0294(10) 0.0197(10) 0.0014(9) 0.0020(8) 0.0010(8)
C112 0.0366(13) 0.0331(12) 0.0278(12) -0.0069(10) -0.0061(10) 0.0052(9)
C113 0.0434(14) 0.0551(15) 0.0267(12) -0.0082(11) -0.0114(10) 0.0076(13)
C114 0.0353(12) 0.0540(16) 0.0284(11) 0.0146(11) 0.0016(10) 0.0096(11)
C115 0.0439(14) 0.0304(13) 0.0479(15) 0.0142(12) -0.0023(11) -0.0007(10)
C116 0.0341(12) 0.0303(12) 0.0337(13) 0.0035(10) -0.0049(10) -0.0054(9)
C121 0.0311(10) 0.0232(10) 0.0209(10) -0.0013(8) -0.0075(8) 0.0024(8)
C122 0.0400(11) 0.0286(10) 0.0364(15) -0.0045(11) 0.0030(11) -0.0047(9)
C123 0.0545(15) 0.0403(13) 0.0400(17) 0.0014(10) 0.0032(11) -0.0129(11)
C124 0.074(2) 0.0315(13) 0.0399(19) 0.0067(10) -0.0092(13) -0.0148(12)
C125 0.106(3) 0.0210(13) 0.060(2) -0.0100(13) 0.002(2) 0.0021(15)
C126 0.0704(19) 0.0300(12) 0.0401(14) -0.0080(11) 0.0109(13) 0.0036(12)
O1 0.0258(7) 0.0298(8) 0.0244(7) -0.0080(6) -0.0021(6) 0.0026(6)
C2 0.0255(10) 0.0223(10) 0.0206(10) 0.0012(8) -0.0019(8) -0.0025(8)
C21 0.0296(11) 0.0228(10) 0.0239(10) 0.0006(8) -0.0050(9) -0.0016(8)
C22 0.0374(12) 0.0352(12) 0.0330(12) -0.0094(9) -0.0074(10) 0.0050(10)
C23 0.0586(16) 0.0395(14) 0.0322(12) -0.0128(11) -0.0150(11) 0.0036(12)
C24 0.0462(14) 0.0361(12) 0.0353(13) 0.0035(10) -0.0227(11) -0.0092(11)
C25 0.0293(12) 0.0451(14) 0.0396(13) 0.0082(11) -0.0057(10) -0.0095(10)
C26 0.0313(12) 0.0405(13) 0.0275(12) 0.0012(9) -0.0026(9) -0.0079(10)
N3 0.0226(8) 0.0288(9) 0.0194(11) -0.0025(6) -0.0016(6) 0.0002(7)
N4 0.0201(8) 0.0207(8) 0.0201(8) -0.0015(6) 0.0000(7) -0.0010(6)
C5 0.0230(10) 0.0214(10) 0.0199(9) 0.0024(8) 0.0012(8) -0.0012(7)
C51 0.0217(10) 0.0308(11) 0.0259(11) -0.0053(9) 0.0048(8) 0.0026(8)
C52 0.0361(15) 0.0639(19) 0.0619(19) -0.0309(14) 0.0238(14) -0.0181(12)
C53 0.0567(15) 0.0513(16) 0.0448(15) 0.0087(12) 0.0125(13) 0.0298(14)
C54 0.0328(12) 0.0537(15) 0.0320(12) -0.0139(11) 0.0071(10) 0.0054(11)
C6 0.0237(10) 0.0471(13) 0.0231(11) -0.0080(9) 0.0000(9) 0.0043(9)

loop_
_atom_type_symbol
_atom_type_description
_atom_type_scat_dispersion_real
_atom_type_scat_dispersion_imag
_atom_type_scat_source
C C 0.0033 0.0016 'International Tables Vol C Tables 4.2.6.8 and 6.1.1.4'
H H 0.0000 0.0000 'International Tables Vol C Tables 4.2.6.8 and 6.1.1.4'
Cl Cl 0.1484 0.1585 'International Tables Vol C Tables 4.2.6.8 and 6.1.1.4'
N N 0.0061 0.0033 'International Tables Vol C Tables 4.2.6.8 and 6.1.1.4'
O O 0.0106 0.0060 'International Tables Vol C Tables 4.2.6.8 and 6.1.1.4'
P P 0.1023 0.0942 'International Tables Vol C Tables 4.2.6.8 and 6.1.1.4'
Pd Pd -0.9988 1.0072 'International Tables Vol C Tables 4.2.6.8 and 6.1.1.4'

loop_
_geom_angle_atom_site_label_1
_geom_angle_atom_site_label_2
_geom_angle_atom_site_label_3
_geom_angle
_geom_angle_site_symmetry_1
_geom_angle_site_symmetry_3
_geom_angle_publ_flag
N4 Pd O1 79.87(6) . . ?
N4 Pd P1 84.55(5) . . ?
O1 Pd P1 163.85(4) . . ?
N4 Pd Cl1 177.32(5) . . ?
O1 Pd Cl1 97.72(4) . . ?
P1 Pd Cl1 97.94(2) . . ?
C111 P1 C121 109.27(9) . . ?
C111 P1 C6 104.02(10) . . ?
C121 P1 C6 108.09(11) . . ?
C111 P1 Pd 120.85(7) . . ?
C121 P1 Pd 113.09(6) . . ?
C6 P1 Pd 99.97(7) . . ?
C116 C111 C112 120.4(2) . . ?
C116 C111 P1 118.44(17) . . ?
C112 C111 P1 120.98(17) . . ?
C111 C112 C113 118.7(2) . . ?
C114 C113 C112 120.5(2) . . ?
C115 C114 C113 120.4(2) . . ?
C114 C115 C116 120.2(2) . . ?
C111 C116 C115 119.8(2) . . ?
C126 C121 C122 118.7(2) . . ?
C126 C121 P1 123.38(17) . . ?
C122 C121 P1 117.87(16) . . ?
C123 C122 C121 120.6(2) . . ?
C124 C123 C122 120.2(2) . . ?
C123 C124 C125 119.7(2) . . ?
C124 C125 C126 121.0(3) . . ?
C125 C126 C121 119.8(2) . . ?
C2 O1 Pd 108.21(12) . . ?
O1 C2 N3 126.07(19) . . ?
O1 C2 C21 117.94(18) . . ?
N3 C2 C21 115.99(19) . . ?
C22 C21 C26 119.4(2) . . ?
C22 C21 C2 119.4(2) . . ?
C26 C21 C2 121.2(2) . . ?
C21 C22 C23 119.7(2) . . ?
C24 C23 C22 120.4(2) . . ?
C23 C24 C25 119.9(2) . . ?
C26 C25 C24 120.3(2) . . ?
C25 C26 C21 120.4(2) . . ?
C2 N3 N4 110.97(17) . . ?
C5 N4 N3 120.11(17) . . ?
C5 N4 Pd 125.29(15) . . ?
N3 N4 Pd 114.58(12) . . ?
N4 C5 C6 115.21(18) . . ?
N4 C5 C51 125.37(18) . . ?
C6 C5 C51 119.41(17) . . ?
C52 C51 C5 111.78(19) . . ?
C52 C51 C53 111.1(2) . . ?
C5 C51 C53 108.88(18) . . ?
C52 C51 C54 106.6(2) . . ?
C5 C51 C54 110.03(18) . . ?
C53 C51 C54 108.4(2) . . ?
C5 C6 P1 112.18(14) . . ?

loop_
_geom_bond_atom_site_label_1
_geom_bond_atom_site_label_2
_geom_bond_distance
_geom_bond_site_symmetry_2
_geom_bond_publ_flag
Pd N4 1.9859(17) . ?
Pd O1 2.0666(14) . ?
Pd P1 2.1940(5) . ?
Pd Cl1 2.3095(5) . ?
P1 C111 1.797(2) . ?
P1 C121 1.808(2) . ?
P1 C6 1.840(2) . ?
C111 C116 1.384(3) . ?
C111 C112 1.392(3) . ?
C112 C113 1.395(3) . ?
C113 C114 1.378(4) . ?
C114 C115 1.369(4) . ?
C115 C116 1.389(3) . ?
C121 C126 1.388(3) . ?
C121 C122 1.390(3) . ?
C122 C123 1.389(3) . ?
C123 C124 1.364(4) . ?
C124 C125 1.376(5) . ?
C125 C126 1.385(4) . ?
O1 C2 1.297(3) . ?
C2 N3 1.325(3) . ?
C2 C21 1.492(3) . ?
C21 C22 1.393(3) . ?
C21 C26 1.398(3) . ?
C22 C23 1.394(3) . ?
C23 C24 1.383(4) . ?
C24 C25 1.388(4) . ?
C25 C26 1.378(3) . ?
N3 N4 1.398(2) . ?
N4 C5 1.300(3) . ?
C5 C6 1.502(3) . ?
C5 C51 1.531(3) . ?
C51 C52 1.529(3) . ?
C51 C53 1.532(3) . ?
C51 C54 1.540(3) . ?
